data_2234143
loop_
_publ_author_name
'Pekdemir, Merve'
'\,Sahin, Zarife Sibel'
'I\,s\?ik, \,Samil'
'Alaman A\(gar, Ay\,sen'
'\"Ozt\"urk Y\?ild\?ir\?im, Sema'
'Butcher, Ray J.'

_publ_section_title
;
 2-[(<i>E</i>)-(Naphthalen-2-ylimino)methyl]-4-(trifluoromethoxy)phenol
;
_journal_coeditor_code CV5250
_journal_issue 4
_journal_name_full 'Acta Crystallographica Section E'
_journal_page_first o1024
_journal_paper_doi 10.1107/S1600536812009361
_journal_volume 68
_journal_year 2012
_chemical_formula_iupac 'C18 H12 F3 N O2'
_chemical_formula_moiety 'C18 H12 F3 N O2'
_chemical_formula_sum 'C18 H12 F3 N O2'
_chemical_formula_weight 331.29
_chemical_name_systematic
;
2-[(<i>E</i>)-(Naphthalen-2-ylimino)methyl]-4-(trifluoromethoxy)phenol
;
_space_group_IT_number 14
_symmetry_cell_setting monoclinic
_symmetry_space_group_name_Hall '-P 2ybc'
_symmetry_space_group_name_H-M 'P 1 21/c 1'
_atom_sites_solution_hydrogens geom
_atom_sites_solution_primary direct
_atom_sites_solution_secondary difmap
_audit_creation_method SHELXL-97
_cell_angle_alpha 90.00
_cell_angle_beta 99.669(6)
_cell_angle_gamma 90.00
_cell_formula_units_Z 4
_cell_length_a 17.0813(10)
_cell_length_b 14.1248(8)
_cell_length_c 6.1900(5)
_cell_measurement_reflns_used 5076
_cell_measurement_temperature 123
_cell_measurement_theta_max 34.8819
_cell_measurement_theta_min 3.1213
_cell_volume 1472.25(17)
_computing_cell_refinement 'SAINT (Bruker, 2002)'
_computing_data_collection 'APEX2 (Bruker, 2005)'
_computing_data_reduction 'SAINT (Bruker, 2002)'
_computing_molecular_graphics 'ORTEP-3 for Windows (Farrugia, 1997)'
_computing_publication_material 'WinGX (Farrugia, 1999)'
_computing_structure_refinement 'SHELXL97 (Sheldrick, 2008)'
_computing_structure_solution 'SHELXS97 (Sheldrick, 2008)'
_diffrn_ambient_temperature 123
_diffrn_detector_area_resol_mean 10.5081
_diffrn_measured_fraction_theta_full 0.998
_diffrn_measured_fraction_theta_max 0.998
_diffrn_measurement_device_type 'Bruker APEXII'
_diffrn_measurement_method '\w scans'
_diffrn_radiation_monochromator graphite
_diffrn_radiation_source 'Enhance (Mo) X-ray Source'
_diffrn_radiation_type MoK\a
_diffrn_radiation_wavelength 0.71073
_diffrn_reflns_av_R_equivalents 0.0504
_diffrn_reflns_av_sigmaI/netI 0.0280
_diffrn_reflns_limit_h_max 21
_diffrn_reflns_limit_h_min -20
_diffrn_reflns_limit_k_max 17
_diffrn_reflns_limit_k_min -17
_diffrn_reflns_limit_l_max 6
_diffrn_reflns_limit_l_min -7
_diffrn_reflns_number 15270
_diffrn_reflns_theta_full 26.00
_diffrn_reflns_theta_max 26.00
_diffrn_reflns_theta_min 3.13
_diffrn_standards_number 26507
_exptl_absorpt_coefficient_mu 0.123
_exptl_absorpt_correction_T_max 0.9782
_exptl_absorpt_correction_T_min 0.9409
_exptl_absorpt_correction_type multi-scan
_exptl_absorpt_process_details
;
(SADABS; Bruker, 2002)
;
_exptl_crystal_colour yellow
_exptl_crystal_density_diffrn 1.495
_exptl_crystal_density_method 'not measured'
_exptl_crystal_description plate
_exptl_crystal_F_000 680
_exptl_crystal_size_max 0.50
_exptl_crystal_size_mid 0.40
_exptl_crystal_size_min 0.18
_refine_diff_density_max 0.308
_refine_diff_density_min -0.216
_refine_ls_extinction_method none
_refine_ls_goodness_of_fit_ref 1.094
_refine_ls_hydrogen_treatment mixed
_refine_ls_matrix_type full
_refine_ls_number_parameters 221
_refine_ls_number_reflns 2892
_refine_ls_number_restraints 0
_refine_ls_restrained_S_all 1.094
_refine_ls_R_factor_all 0.0559
_refine_ls_R_factor_gt 0.0487
_refine_ls_shift/su_max 0.000
_refine_ls_shift/su_mean 0.000
_refine_ls_structure_factor_coef Fsqd
_refine_ls_weighting_details 'calc w=1/[\s^2^(Fo^2^)+(0.0620P)^2^+0.5277P] where P=(Fo^2^+2Fc^2^)/3'
_refine_ls_weighting_scheme calc
_refine_ls_wR_factor_gt 0.1250
_refine_ls_wR_factor_ref 0.1301
_reflns_number_gt 2497
_reflns_number_total 2892
_reflns_threshold_expression I>2\s(I)
_cod_data_source_file cv5250.cif
_cod_data_source_block I
_cod_original_sg_symbol_H-M 'P 21/c'
_cod_database_code 2234143
_cod_database_fobs_code 2234143

loop_
_symmetry_equiv_pos_as_xyz
'x, y, z'
'-x, y+1/2, -z+1/2'
'-x, -y, -z'
'x, -y-1/2, z-1/2'

loop_
_atom_site_type_symbol
_atom_site_label
_atom_site_fract_x
_atom_site_fract_y
_atom_site_fract_z
_atom_site_U_iso_or_equiv
_atom_site_adp_type
_atom_site_calc_flag
_atom_site_refinement_flags
_atom_site_occupancy
_atom_site_symmetry_multiplicity
C C1 0.52707(9) 0.88417(11) 0.3403(3) 0.0225(4) Uani d . 1 1
C C2 0.59465(10) 0.90836(11) 0.2604(3) 0.0225(3) Uani d . 1 1
H H2 0.5903 0.9338 0.1203 0.027 Uiso calc R 1 1
C C3 0.67071(9) 0.89512(10) 0.3876(3) 0.0222(3) Uani d . 1 1
C C4 0.74184(10) 0.91509(11) 0.3061(3) 0.0268(4) Uani d . 1 1
H H4 0.7390 0.9413 0.1672 0.032 Uiso calc R 1 1
C C5 0.81420(10) 0.89635(12) 0.4287(3) 0.0313(4) Uani d . 1 1
H H5 0.8601 0.9103 0.3729 0.038 Uiso calc R 1 1
C C6 0.82014(11) 0.85608(12) 0.6391(3) 0.0320(4) Uani d . 1 1
H H6 0.8698 0.8424 0.7201 0.038 Uiso calc R 1 1
C C7 0.75296(10) 0.83705(11) 0.7244(3) 0.0275(4) Uani d . 1 1
H H7 0.7573 0.8114 0.8642 0.033 Uiso calc R 1 1
C C8 0.67680(10) 0.85604(11) 0.6021(3) 0.0232(4) Uani d . 1 1
C C9 0.60574(10) 0.83457(11) 0.6822(3) 0.0246(4) Uani d . 1 1
H H9 0.6089 0.8110 0.8237 0.029 Uiso calc R 1 1
C C10 0.53290(10) 0.84767(11) 0.5564(3) 0.0244(4) Uani d . 1 1
H H10 0.4871 0.8327 0.6121 0.029 Uiso calc R 1 1
C C11 0.38798(10) 0.90319(11) 0.2662(3) 0.0241(4) Uani d . 1 1
H H11 0.3894 0.9215 0.4112 0.029 Uiso calc R 1 1
C C12 0.31186(10) 0.89349(11) 0.1221(3) 0.0236(4) Uani d . 1 1
C C13 0.24206(10) 0.92206(11) 0.1940(3) 0.0246(4) Uani d . 1 1
H H13 0.2443 0.9475 0.3334 0.030 Uiso calc R 1 1
C C14 0.17025(10) 0.91238(11) 0.0580(3) 0.0265(4) Uani d . 1 1
C C15 0.16428(10) 0.87238(12) -0.1487(3) 0.0285(4) Uani d . 1 1
H H15 0.1150 0.8661 -0.2381 0.034 Uiso calc R 1 1
C C16 0.23260(10) 0.84183(12) -0.2206(3) 0.0279(4) Uani d . 1 1
H H16 0.2290 0.8130 -0.3570 0.034 Uiso calc R 1 1
C C17 0.30663(10) 0.85398(11) -0.0901(3) 0.0248(4) Uani d . 1 1
C C18 0.05121(10) 0.89134(14) 0.1960(3) 0.0335(4) Uani d . 1 1
F F1 0.08590(7) 0.83013(9) 0.3436(2) 0.0551(4) Uani d . 1 1
F F2 -0.00045(7) 0.94076(10) 0.2849(2) 0.0537(4) Uani d . 1 1
F F3 0.01029(7) 0.84060(11) 0.0357(2) 0.0614(4) Uani d . 1 1
N N1 0.45326(8) 0.88684(9) 0.1961(2) 0.0241(3) Uani d . 1 1
O O1 0.37203(7) 0.82747(9) -0.1701(2) 0.0301(3) Uani d . 1 1
O O2 0.10202(7) 0.95092(8) 0.1277(2) 0.0328(3) Uani d . 1 1
H H1 0.4140(16) 0.8422(18) -0.067(5) 0.066(8) Uiso d . 1 1

loop_
_atom_site_aniso_label
_atom_site_aniso_U_11
_atom_site_aniso_U_22
_atom_site_aniso_U_33
_atom_site_aniso_U_12
_atom_site_aniso_U_13
_atom_site_aniso_U_23
C1 0.0276(8) 0.0185(8) 0.0218(8) 0.0017(6) 0.0051(7) -0.0016(6)
C2 0.0325(9) 0.0176(7) 0.0184(8) 0.0003(6) 0.0072(7) 0.0002(6)
C3 0.0282(8) 0.0162(7) 0.0228(8) 0.0003(6) 0.0060(7) -0.0030(6)
C4 0.0327(9) 0.0225(8) 0.0268(9) -0.0017(7) 0.0095(7) -0.0011(7)
C5 0.0279(9) 0.0273(9) 0.0402(10) -0.0031(7) 0.0102(8) -0.0038(8)
C6 0.0299(9) 0.0266(9) 0.0370(10) 0.0026(7) -0.0018(8) -0.0041(8)
C7 0.0349(9) 0.0205(8) 0.0256(9) 0.0014(6) 0.0013(7) -0.0025(6)
C8 0.0317(9) 0.0158(7) 0.0220(8) 0.0005(6) 0.0043(7) -0.0026(6)
C9 0.0345(9) 0.0215(8) 0.0185(8) 0.0009(6) 0.0070(7) 0.0011(6)
C10 0.0282(8) 0.0223(8) 0.0253(9) -0.0004(6) 0.0118(7) -0.0016(6)
C11 0.0304(9) 0.0207(8) 0.0222(8) 0.0005(6) 0.0069(7) -0.0012(6)
C12 0.0292(8) 0.0191(8) 0.0231(8) -0.0001(6) 0.0063(7) 0.0026(6)
C13 0.0323(9) 0.0191(8) 0.0235(8) 0.0006(6) 0.0076(7) -0.0003(6)
C14 0.0277(8) 0.0224(8) 0.0303(9) 0.0020(6) 0.0080(7) 0.0031(7)
C15 0.0291(9) 0.0270(8) 0.0282(9) -0.0026(7) 0.0014(7) 0.0036(7)
C16 0.0350(9) 0.0264(8) 0.0221(8) -0.0016(7) 0.0041(7) 0.0003(7)
C17 0.0303(9) 0.0213(8) 0.0245(9) -0.0010(6) 0.0092(7) 0.0010(6)
C18 0.0257(9) 0.0413(11) 0.0330(10) 0.0012(7) 0.0035(8) -0.0022(8)
F1 0.0503(7) 0.0630(8) 0.0554(8) 0.0110(6) 0.0188(6) 0.0264(6)
F2 0.0386(7) 0.0587(8) 0.0701(9) 0.0065(5) 0.0274(6) -0.0067(6)
F3 0.0440(7) 0.0829(10) 0.0581(8) -0.0267(7) 0.0108(6) -0.0259(7)
N1 0.0275(7) 0.0215(7) 0.0236(7) -0.0009(5) 0.0052(6) 0.0006(5)
O1 0.0299(7) 0.0375(7) 0.0244(6) 0.0001(5) 0.0085(5) -0.0058(5)
O2 0.0283(6) 0.0289(7) 0.0428(8) 0.0036(5) 0.0103(5) -0.0008(5)

loop_
_atom_type_symbol
_atom_type_description
_atom_type_scat_dispersion_real
_atom_type_scat_dispersion_imag
_atom_type_scat_source
C C 0.0033 0.0016 'International Tables Vol C Tables 4.2.6.8 and 6.1.1.4'
H H 0.0000 0.0000 'International Tables Vol C Tables 4.2.6.8 and 6.1.1.4'
F F 0.0171 0.0103 'International Tables Vol C Tables 4.2.6.8 and 6.1.1.4'
N N 0.0061 0.0033 'International Tables Vol C Tables 4.2.6.8 and 6.1.1.4'
O O 0.0106 0.0060 'International Tables Vol C Tables 4.2.6.8 and 6.1.1.4'

loop_
_geom_angle_atom_site_label_1
_geom_angle_atom_site_label_2
_geom_angle_atom_site_label_3
_geom_angle
C2 C1 N1 118.63(14)
C2 C1 C10 119.94(15)
N1 C1 C10 121.10(14)
C1 C2 C3 121.05(15)
C1 C2 H2 119.5
C3 C2 H2 119.5
C2 C3 C4 122.47(15)
C2 C3 C8 119.10(14)
C4 C3 C8 118.35(15)
C5 C4 C3 120.90(16)
C5 C4 H4 119.6
C3 C4 H4 119.6
C4 C5 C6 120.71(16)
C4 C5 H5 119.6
C6 C5 H5 119.6
C7 C6 C5 120.07(16)
C7 C6 H6 120.0
C5 C6 H6 120.0
C6 C7 C8 120.76(16)
C6 C7 H7 119.6
C8 C7 H7 119.6
C7 C8 C9 122.39(15)
C7 C8 C3 119.20(15)
C9 C8 C3 118.38(15)
C10 C9 C8 121.55(15)
C10 C9 H9 119.2
C8 C9 H9 119.2
C9 C10 C1 119.93(15)
C9 C10 H10 120.0
C1 C10 H10 120.0
N1 C11 C12 120.90(15)
N1 C11 H11 119.5
C12 C11 H11 119.5
C13 C12 C17 118.92(15)
C13 C12 C11 119.96(15)
C17 C12 C11 121.11(15)
C14 C13 C12 119.83(15)
C14 C13 H13 120.1
C12 C13 H13 120.1
C13 C14 C15 121.73(15)
C13 C14 O2 118.08(15)
C15 C14 O2 120.04(15)
C16 C15 C14 119.18(16)
C16 C15 H15 120.4
C14 C15 H15 120.4
C15 C16 C17 120.49(16)
C15 C16 H16 119.8
C17 C16 H16 119.8
O1 C17 C16 118.72(15)
O1 C17 C12 121.51(15)
C16 C17 C12 119.77(15)
F2 C18 F1 108.15(15)
F2 C18 F3 107.09(14)
F1 C18 F3 106.41(17)
F2 C18 O2 108.49(16)
F1 C18 O2 113.14(14)
F3 C18 O2 113.28(15)
C11 N1 C1 121.55(14)
C17 O1 H1 106.7(17)
C18 O2 C14 117.93(13)

loop_
_geom_bond_atom_site_label_1
_geom_bond_atom_site_label_2
_geom_bond_distance
C1 C2 1.373(2)
C1 N1 1.417(2)
C1 C10 1.421(2)
C2 C3 1.414(2)
C2 H2 0.9300
C3 C4 1.420(2)
C3 C8 1.425(2)
C4 C5 1.363(2)
C4 H4 0.9300
C5 C6 1.409(3)
C5 H5 0.9300
C6 C7 1.368(3)
C6 H6 0.9300
C7 C8 1.416(2)
C7 H7 0.9300
C8 C9 1.419(2)
C9 C10 1.365(2)
C9 H9 0.9300
C10 H10 0.9300
C11 N1 1.284(2)
C11 C12 1.454(2)
C11 H11 0.9300
C12 C13 1.400(2)
C12 C17 1.416(2)
C13 C14 1.373(2)
C13 H13 0.9300
C14 C15 1.387(2)
C14 O2 1.4176(19)
C15 C16 1.386(2)
C15 H15 0.9300
C16 C17 1.392(2)
C16 H16 0.9300
C17 O1 1.349(2)
C18 F2 1.316(2)
C18 F1 1.324(2)
C18 F3 1.324(2)
C18 O2 1.328(2)
O1 H1 0.90(3)

loop_
_geom_hbond_atom_site_label_D
_geom_hbond_atom_site_label_H
_geom_hbond_atom_site_label_A
_geom_hbond_site_symmetry_A
_geom_hbond_distance_DH
_geom_hbond_distance_HA
_geom_hbond_distance_DA
_geom_hbond_angle_DHA
O1 H1 N1 . 0.90(3) 1.77(3) 2.5904(18) 150(2)
C10 H10 O1 1_556 0.93 2.57 3.473(2) 165.4
C5 H5 F2 1_655 0.93 2.57 3.487(2) 170.1

loop_
_geom_torsion_atom_site_label_1
_geom_torsion_atom_site_label_2
_geom_torsion_atom_site_label_3
_geom_torsion_atom_site_label_4
_geom_torsion
N1 C1 C2 C3 -171.57(13)
C10 C1 C2 C3 1.8(2)
C1 C2 C3 C4 176.90(14)
C1 C2 C3 C8 0.0(2)
C2 C3 C4 C5 -176.17(15)
C8 C3 C4 C5 0.8(2)
C3 C4 C5 C6 0.4(3)
C4 C5 C6 C7 -1.3(3)
C5 C6 C7 C8 1.0(3)
C6 C7 C8 C9 178.00(15)
C6 C7 C8 C3 0.2(2)
C2 C3 C8 C7 175.98(14)
C4 C3 C8 C7 -1.1(2)
C2 C3 C8 C9 -1.9(2)
C4 C3 C8 C9 -178.95(14)
C7 C8 C9 C10 -175.68(15)
C3 C8 C9 C10 2.1(2)
C8 C9 C10 C1 -0.4(2)
C2 C1 C10 C9 -1.6(2)
N1 C1 C10 C9 171.60(14)
N1 C11 C12 C13 -172.63(14)
N1 C11 C12 C17 8.4(2)
C17 C12 C13 C14 -0.7(2)
C11 C12 C13 C14 -179.68(14)
C12 C13 C14 C15 1.8(2)
C12 C13 C14 O2 -173.65(14)
C13 C14 C15 C16 -0.4(2)
O2 C14 C15 C16 174.97(14)
C14 C15 C16 C17 -2.1(2)
C15 C16 C17 O1 -176.85(14)
C15 C16 C17 C12 3.2(2)
C13 C12 C17 O1 178.27(14)
C11 C12 C17 O1 -2.7(2)
C13 C12 C17 C16 -1.8(2)
C11 C12 C17 C16 177.22(14)
C12 C11 N1 C1 -171.85(13)
C2 C1 N1 C11 -151.42(15)
C10 C1 N1 C11 35.3(2)
F2 C18 O2 C14 170.19(14)
F1 C18 O2 C14 50.2(2)
F3 C18 O2 C14 -71.0(2)
C13 C14 O2 C18 -105.77(18)
C15 C14 O2 C18 78.7(2)

loop_
_cod_related_entry_id
_cod_related_entry_database
_cod_related_entry_code
1 ChemSpider 30657579
